data_7001424
loop_
_publ_author_name
'Weitershaus, Katharina'
'Ward, Benjamin D.'
'Kubiak, Raphael'
'M\"uller, Carsten'
'Wadepohl, Hubert'
'Doye, Sven'
'Gade, Lutz H.'

_publ_section_title
;
 Titanium hydroamination catalysts bearing a 2-aminopyrrolinato
 spectator ligand: monitoring the individual reaction steps
;
_journal_issue 23
_journal_name_full 'Dalton Transactions'
_journal_page_first 4586
_journal_page_last 4602
_journal_paper_doi 10.1039/b902038a
_journal_year 2009
_chemical_formula_sum 'C44 H59 N3 Ti'
_chemical_formula_weight 677.84
_space_group_IT_number 2
_symmetry_cell_setting triclinic
_symmetry_Int_Tables_number 2
_symmetry_space_group_name_Hall '-P 1'
_symmetry_space_group_name_H-M 'P -1'
_atom_sites_solution_hydrogens geom
_atom_sites_solution_primary heavy
_atom_sites_solution_secondary difmap
_audit_block_code ga_kw16
_audit_creation_method SHELXL-97
_cell_angle_alpha 105.994(4)
_cell_angle_beta 96.108(4)
_cell_angle_gamma 108.513(4)
_cell_formula_units_Z 2
_cell_length_a 9.5091(19)
_cell_length_b 12.983(3)
_cell_length_c 17.624(4)
_cell_measurement_temperature 100(2)
_cell_volume 1938.0(7)
_computing_cell_refinement
;
SAINT (Bruker AXS, 1997-2008). Includes estimated systematic errors
from Monte Carlo simulations.
;
_computing_data_collection 'SMART (Bruker AXS, 1997-2003)'
_computing_data_reduction 'SAINT (Bruker AXS, 1997-2008)'
_computing_molecular_graphics 'PLATON (Spek, 1980-2008)'
_computing_publication_material 'SHELXL-97 (Sheldrick, 1997)'
_computing_structure_refinement 'SHELXL-97 (Sheldrick, 1997)'
_computing_structure_solution 'DIRDIF (Beurskens et al., 1999-2008)'
_diffrn_ambient_temperature 100(2)
_diffrn_measured_fraction_theta_full 0.997
_diffrn_measured_fraction_theta_max 0.997
_diffrn_measurement_device_type 'CCD area detector (Bruker AXS Smart 1000)'
_diffrn_measurement_method '\f- and \w-scans'
_diffrn_radiation_monochromator graphite
_diffrn_radiation_probe x-ray
_diffrn_radiation_type MoK\a
_diffrn_radiation_wavelength 0.71073
_diffrn_reflns_av_R_equivalents 0.0547
_diffrn_reflns_av_sigmaI/netI 0.0569
_diffrn_reflns_limit_h_max 13
_diffrn_reflns_limit_h_min -13
_diffrn_reflns_limit_k_max 17
_diffrn_reflns_limit_k_min -18
_diffrn_reflns_limit_l_max 24
_diffrn_reflns_limit_l_min 0
_diffrn_reflns_number 45869
_diffrn_reflns_theta_full 30.03
_diffrn_reflns_theta_max 30.03
_diffrn_reflns_theta_min 1.75
_diffrn_source 'fine-focus sealed tube'
_exptl_absorpt_coefficient_mu 0.254
_exptl_absorpt_correction_T_max 0.7464
_exptl_absorpt_correction_T_min 0.6762
_exptl_absorpt_correction_type multi-scan
_exptl_absorpt_process_details
;
multi-scan from symmetry-related measurements (Blessing 1995)
SADABS (Sheldrick & Bruker AXS, 2004-2008)
;
_exptl_crystal_colour orange
_exptl_crystal_density_diffrn 1.162
_exptl_crystal_density_method 'not measured'
_exptl_crystal_description plate
_exptl_crystal_F_000 732
_exptl_crystal_size_max 0.15
_exptl_crystal_size_mid 0.15
_exptl_crystal_size_min 0.05
_refine_diff_density_max 0.991
_refine_diff_density_min -0.476
_refine_diff_density_rms 0.073
_refine_ls_abs_structure_details 'Flack H D (1983), Acta Cryst. A39, 876-881'
_refine_ls_extinction_method none
_refine_ls_goodness_of_fit_ref 1.112
_refine_ls_hydrogen_treatment refall
_refine_ls_matrix_type full
_refine_ls_number_parameters 455
_refine_ls_number_reflns 11314
_refine_ls_number_restraints 9
_refine_ls_restrained_S_all 1.125
_refine_ls_R_factor_all 0.0869
_refine_ls_R_factor_gt 0.0563
_refine_ls_shift/su_max 0.004
_refine_ls_shift/su_mean 0.000
_refine_ls_structure_factor_coef Fsqd
_refine_ls_weighting_details 'calc w=1/[\s^2^(Fo^2^)+(0.0817P)^2^+0.3031P] where P=(Fo^2^+2Fc^2^)/3'
_refine_ls_weighting_scheme calc
_refine_ls_wR_factor_gt 0.1461
_refine_ls_wR_factor_ref 0.1588
_reflns_number_gt 7894
_reflns_number_total 11314
_reflns_threshold_expression >2sigma(I)
_cod_data_source_file b902038a.txt
_cod_data_source_block complex_11
_cod_original_cell_volume 1937.9(7)
_cod_database_code 7001424
_audit_block_refno 625

loop_
_symmetry_equiv_pos_as_xyz
'x, y, z'
'-x, -y, -z'

loop_
_atom_site_label
_atom_site_type_symbol
_atom_site_fract_x
_atom_site_fract_y
_atom_site_fract_z
_atom_site_U_iso_or_equiv
_atom_site_adp_type
_atom_site_occupancy
_atom_site_symmetry_multiplicity
_atom_site_calc_flag
_atom_site_refinement_flags
_atom_site_disorder_assembly
_atom_site_disorder_group
C1A C 0.5351(2) 0.34720(19) 0.20248(13) 0.0253(4) Uani 0.653(11) 1 d P A 1
H1A1 H 0.6098 0.4214 0.2041 0.030 Uiso 0.653(11) 1 calc PR A 1
H1A2 H 0.5385 0.2852 0.1559 0.030 Uiso 0.653(11) 1 calc PR A 1
C2A C 0.5678(4) 0.3232(5) 0.2816(3) 0.0271(11) Uani 0.653(11) 1 d P A 1
H2A1 H 0.6283 0.2730 0.2765 0.033 Uiso 0.653(11) 1 calc PR A 1
H2A2 H 0.6241 0.3957 0.3266 0.033 Uiso 0.653(11) 1 calc PR A 1
C3A C 0.4132(2) 0.2637(2) 0.29589(14) 0.0279(5) Uani 0.653(11) 1 d P A 1
H3A1 H 0.4104 0.2874 0.3540 0.034 Uiso 0.653(11) 1 calc PR A 1
H3A2 H 0.3815 0.1790 0.2743 0.034 Uiso 0.653(11) 1 calc PR A 1
C1B C 0.5351(2) 0.34720(19) 0.20248(13) 0.0253(4) Uani 0.347(11) 1 d P A 2
H1B1 H 0.6117 0.4239 0.2341 0.030 Uiso 0.347(11) 1 calc PR A 2
H1B2 H 0.5565 0.3238 0.1479 0.030 Uiso 0.347(11) 1 calc PR A 2
C2B C 0.5410(8) 0.2614(9) 0.2435(6) 0.032(2) Uani 0.347(11) 1 d P A 2
H2B1 H 0.6422 0.2852 0.2784 0.039 Uiso 0.347(11) 1 calc PR A 2
H2B2 H 0.5161 0.1841 0.2038 0.039 Uiso 0.347(11) 1 calc PR A 2
C3B C 0.4132(2) 0.2637(2) 0.29589(14) 0.0279(5) Uani 0.347(11) 1 d P A 2
H3B1 H 0.3549 0.1860 0.2968 0.034 Uiso 0.347(11) 1 calc PR A 2
H3B2 H 0.4573 0.3168 0.3519 0.034 Uiso 0.347(11) 1 calc PR A 2
C4 C 0.3169(2) 0.30747(16) 0.24849(11) 0.0197(4) Uani 1 1 d . . .
C5 C 0.0890(2) 0.27139(17) 0.30231(12) 0.0197(4) Uani 1 1 d . . .
C6 C 0.0184(2) 0.33644(17) 0.34968(12) 0.0210(4) Uani 1 1 d . A .
H6 H 0.0382 0.4136 0.3515 0.025 Uiso 1 1 calc R . .
C7 C -0.0802(2) 0.28956(18) 0.39410(12) 0.0234(4) Uani 1 1 d . . .
C8 C -0.1083(2) 0.17599(19) 0.39115(13) 0.0278(5) Uani 1 1 d . A .
H8 H -0.1758 0.1436 0.4216 0.033 Uiso 1 1 calc R . .
C9 C -0.0399(3) 0.10989(19) 0.34480(15) 0.0309(5) Uani 1 1 d . . .
C10 C 0.0580(2) 0.15755(18) 0.29994(14) 0.0273(4) Uani 1 1 d . A .
H10 H 0.1044 0.1123 0.2673 0.033 Uiso 1 1 calc R . .
C11 C -0.1539(3) 0.3610(2) 0.44630(14) 0.0339(5) Uani 1 1 d . A .
H11A H -0.0993 0.3890 0.5027 0.051 Uiso 1 1 calc R . .
H11B H -0.2598 0.3138 0.4418 0.051 Uiso 1 1 calc R . .
H11C H -0.1503 0.4266 0.4283 0.051 Uiso 1 1 calc R . .
C12 C -0.0731(3) -0.0134(2) 0.3412(2) 0.0518(8) Uani 1 1 d . A .
H12A H -0.1020 -0.0230 0.3913 0.078 Uiso 1 1 calc R . .
H12B H 0.0177 -0.0325 0.3349 0.078 Uiso 1 1 calc R . .
H12C H -0.1565 -0.0646 0.2952 0.078 Uiso 1 1 calc R . .
C13 C 0.5403(2) 0.61884(15) 0.32033(11) 0.0158(3) Uani 1 1 d . A .
C14 C 0.5612(2) 0.61919(16) 0.40102(11) 0.0172(4) Uani 1 1 d . . .
C15 C 0.7078(2) 0.65480(18) 0.44541(12) 0.0222(4) Uani 1 1 d . . .
H15 H 0.7227 0.6555 0.4997 0.027 Uiso 1 1 calc R . .
C16 C 0.8325(2) 0.68925(19) 0.41194(13) 0.0253(4) Uani 1 1 d . . .
H16 H 0.9321 0.7141 0.4433 0.030 Uiso 1 1 calc R . .
C17 C 0.8118(2) 0.68737(18) 0.33254(12) 0.0224(4) Uani 1 1 d . . .
H17 H 0.8977 0.7105 0.3096 0.027 Uiso 1 1 calc R . .
C18 C 0.6668(2) 0.65207(16) 0.28582(11) 0.0173(4) Uani 1 1 d . . .
C19 C 0.6471(2) 0.65253(18) 0.20010(12) 0.0217(4) Uani 1 1 d . . .
H19A H 0.7469 0.6830 0.1876 0.033 Uiso 1 1 calc R . .
H19B H 0.5891 0.7010 0.1935 0.033 Uiso 1 1 calc R . .
H19C H 0.5923 0.5739 0.1633 0.033 Uiso 1 1 calc R . .
C20 C 0.4279(2) 0.57920(17) 0.43812(11) 0.0194(4) Uani 1 1 d . . .
H20A H 0.4635 0.5759 0.4913 0.029 Uiso 1 1 calc R . .
H20B H 0.3591 0.5026 0.4032 0.029 Uiso 1 1 calc R . .
H20C H 0.3741 0.6331 0.4440 0.029 Uiso 1 1 calc R . .
C21 C 0.1407(2) 0.54751(16) 0.27642(11) 0.0171(3) Uani 1 1 d . . .
H21 H 0.0449 0.5414 0.2898 0.021 Uiso 1 1 calc R A .
C22 C 0.2826(2) 0.62712(16) 0.29971(10) 0.0151(3) Uani 1 1 d . A .
C23 C 0.3235(2) 0.75317(16) 0.33740(11) 0.0165(3) Uani 1 1 d . . .
C24 C 0.2336(2) 0.79252(17) 0.38722(12) 0.0194(4) Uani 1 1 d . A .
H24 H 0.1498 0.7384 0.3972 0.023 Uiso 1 1 calc R . .
C25 C 0.2642(2) 0.90836(17) 0.42211(12) 0.0233(4) Uani 1 1 d . . .
H25 H 0.2015 0.9327 0.4559 0.028 Uiso 1 1 calc R A .
C26 C 0.3857(2) 0.99029(17) 0.40863(12) 0.0227(4) Uani 1 1 d . A .
C27 C 0.4761(2) 0.95139(17) 0.35975(13) 0.0241(4) Uani 1 1 d . . .
H27 H 0.5600 1.0057 0.3500 0.029 Uiso 1 1 calc R A .
C28 C 0.4463(2) 0.83471(17) 0.32489(12) 0.0203(4) Uani 1 1 d . A .
H28 H 0.5106 0.8104 0.2922 0.024 Uiso 1 1 calc R . .
C29 C 0.4185(3) 1.11691(17) 0.44785(14) 0.0295(5) Uani 1 1 d . . .
H29A H 0.3288 1.1344 0.4323 0.044 Uiso 1 1 calc R A .
H29B H 0.5043 1.1618 0.4299 0.044 Uiso 1 1 calc R . .
H29C H 0.4435 1.1367 0.5067 0.044 Uiso 1 1 calc R . .
C30 C 0.0908(2) 0.29898(16) 0.07271(11) 0.0194(4) Uani 1 1 d . . .
C31 C -0.0132(2) 0.34754(18) 0.10394(12) 0.0222(4) Uani 1 1 d . A .
C32 C 0.0384(3) 0.46488(19) 0.10855(12) 0.0257(4) Uani 1 1 d . . .
C33 C 0.1757(3) 0.48952(18) 0.08068(12) 0.0251(4) Uani 1 1 d . A .
C34 C 0.2076(2) 0.38678(18) 0.05781(11) 0.0214(4) Uani 1 1 d . A .
C35 C 0.0805(3) 0.17718(17) 0.05749(14) 0.0283(5) Uani 1 1 d . A .
H35A H 0.0213 0.1300 0.0028 0.042 Uiso 1 1 calc R . .
H35B H 0.0306 0.1474 0.0970 0.042 Uiso 1 1 calc R . .
H35C H 0.1828 0.1745 0.0627 0.042 Uiso 1 1 calc R . .
C36 C -0.1526(2) 0.2866(2) 0.12950(14) 0.0341(5) Uani 1 1 d . . .
H36A H -0.2411 0.2589 0.0852 0.051 Uiso 1 1 calc R A .
H36B H -0.1672 0.3398 0.1769 0.051 Uiso 1 1 calc R . .
H36C H -0.1408 0.2211 0.1432 0.051 Uiso 1 1 calc R . .
C37 C -0.0452(3) 0.5463(2) 0.12894(15) 0.0414(6) Uani 1 1 d . A .
H37A H -0.0939 0.5516 0.0790 0.062 Uiso 1 1 calc R . .
H37B H 0.0266 0.6225 0.1628 0.062 Uiso 1 1 calc R . .
H37C H -0.1226 0.5177 0.1583 0.062 Uiso 1 1 calc R . .
C38 C 0.2652(3) 0.6044(2) 0.07477(15) 0.0385(6) Uani 1 1 d . . .
H38A H 0.3571 0.6010 0.0555 0.058 Uiso 1 1 calc R A .
H38B H 0.2935 0.6633 0.1281 0.058 Uiso 1 1 calc R . .
H38C H 0.2033 0.6237 0.0368 0.058 Uiso 1 1 calc R . .
C39 C 0.3372(3) 0.3707(2) 0.02099(13) 0.0297(5) Uani 1 1 d . . .
H39A H 0.3043 0.3403 -0.0380 0.045 Uiso 1 1 calc R A .
H39B H 0.3707 0.3164 0.0401 0.045 Uiso 1 1 calc R . .
H39C H 0.4215 0.4448 0.0368 0.045 Uiso 1 1 calc R . .
C71 C 0.1772(6) 0.8998(4) 0.1648(3) 0.1007(17) Uani 1 1 d D . .
H71A H 0.1788 0.8278 0.1717 0.151 Uiso 1 1 calc R . .
H71B H 0.0750 0.8879 0.1378 0.151 Uiso 1 1 calc R . .
H71C H 0.2053 0.9594 0.2178 0.151 Uiso 1 1 calc R . .
C72 C 0.2891(5) 0.9372(5) 0.1140(3) 0.121(2) Uani 1 1 d D . .
H72A H 0.2464 0.8877 0.0569 0.145 Uiso 1 1 calc R . .
H72B H 0.3033 1.0172 0.1169 0.145 Uiso 1 1 calc R . .
C73 C 0.4408(5) 0.9310(4) 0.1405(2) 0.0882(14) Uani 1 1 d D . .
H73A H 0.4843 0.9839 0.1966 0.106 Uiso 1 1 calc R . .
H73B H 0.4238 0.8521 0.1415 0.106 Uiso 1 1 calc R . .
C74 C 0.5556(5) 0.9589(6) 0.0915(3) 0.149(3) Uani 1 1 d D . .
H74A H 0.5708 1.0367 0.0887 0.179 Uiso 1 1 calc R . .
H74B H 0.5145 0.9040 0.0358 0.179 Uiso 1 1 calc R . .
C75 C 0.7081(5) 0.9557(3) 0.1216(3) 0.0840(13) Uani 1 1 d D . .
H75A H 0.7534 1.0131 0.1755 0.126 Uiso 1 1 calc R . .
H75B H 0.7749 0.9730 0.0845 0.126 Uiso 1 1 calc R . .
H75C H 0.6953 0.8791 0.1246 0.126 Uiso 1 1 calc R . .
N1 N 0.38217(18) 0.35106(14) 0.19692(10) 0.0195(3) Uani 1 1 d . A .
N2 N 0.18424(18) 0.32017(14) 0.25547(10) 0.0186(3) Uani 1 1 d . A .
N3 N 0.39327(17) 0.58146(13) 0.27295(9) 0.0161(3) Uani 1 1 d . . .
Ti Ti 0.22649(4) 0.44587(3) 0.198812(19) 0.01491(9) Uani 1 1 d . A .

loop_
_atom_site_aniso_label
_atom_site_aniso_U_11
_atom_site_aniso_U_22
_atom_site_aniso_U_33
_atom_site_aniso_U_23
_atom_site_aniso_U_13
_atom_site_aniso_U_12
C1A 0.0219(10) 0.0316(11) 0.0294(11) 0.0115(9) 0.0111(8) 0.0158(9)
C2A 0.0225(17) 0.032(2) 0.031(2) 0.0101(19) 0.0019(14) 0.0167(16)
C3A 0.0269(11) 0.0347(12) 0.0314(11) 0.0187(10) 0.0065(9) 0.0165(9)
C1B 0.0219(10) 0.0316(11) 0.0294(11) 0.0115(9) 0.0111(8) 0.0158(9)
C2B 0.026(3) 0.038(5) 0.044(5) 0.022(5) 0.011(3) 0.019(3)
C3B 0.0269(11) 0.0347(12) 0.0314(11) 0.0187(10) 0.0065(9) 0.0165(9)
C4 0.0240(10) 0.0192(9) 0.0172(9) 0.0052(7) 0.0049(7) 0.0100(8)
C5 0.0174(9) 0.0217(9) 0.0193(9) 0.0089(7) 0.0042(7) 0.0041(7)
C6 0.0216(9) 0.0191(9) 0.0198(9) 0.0065(7) 0.0068(7) 0.0031(7)
C7 0.0185(9) 0.0287(10) 0.0181(9) 0.0060(8) 0.0040(7) 0.0033(8)
C8 0.0204(10) 0.0326(11) 0.0289(11) 0.0171(9) 0.0057(8) 0.0012(9)
C9 0.0251(11) 0.0281(11) 0.0427(13) 0.0203(10) 0.0078(9) 0.0062(9)
C10 0.0268(11) 0.0236(10) 0.0359(12) 0.0141(9) 0.0114(9) 0.0097(9)
C11 0.0321(12) 0.0338(12) 0.0305(12) 0.0073(10) 0.0177(10) 0.0044(10)
C12 0.0485(17) 0.0361(14) 0.087(2) 0.0409(16) 0.0291(16) 0.0150(13)
C13 0.0139(8) 0.0174(8) 0.0171(8) 0.0055(7) 0.0038(6) 0.0071(7)
C14 0.0168(9) 0.0184(9) 0.0189(9) 0.0066(7) 0.0059(7) 0.0085(7)
C15 0.0210(9) 0.0289(10) 0.0185(9) 0.0073(8) 0.0038(7) 0.0118(8)
C16 0.0158(9) 0.0354(12) 0.0250(10) 0.0092(9) 0.0023(7) 0.0109(8)
C17 0.0151(9) 0.0273(10) 0.0264(10) 0.0091(8) 0.0077(7) 0.0085(8)
C18 0.0164(8) 0.0192(9) 0.0178(8) 0.0061(7) 0.0053(7) 0.0080(7)
C19 0.0196(9) 0.0295(10) 0.0207(9) 0.0113(8) 0.0096(7) 0.0108(8)
C20 0.0202(9) 0.0240(9) 0.0180(9) 0.0093(8) 0.0073(7) 0.0100(8)
C21 0.0146(8) 0.0194(9) 0.0177(8) 0.0057(7) 0.0047(7) 0.0064(7)
C22 0.0156(8) 0.0189(8) 0.0129(8) 0.0060(7) 0.0041(6) 0.0080(7)
C23 0.0166(8) 0.0184(9) 0.0151(8) 0.0057(7) 0.0015(7) 0.0074(7)
C24 0.0176(9) 0.0204(9) 0.0203(9) 0.0060(7) 0.0053(7) 0.0072(7)
C25 0.0249(10) 0.0232(10) 0.0234(10) 0.0049(8) 0.0051(8) 0.0133(8)
C26 0.0267(10) 0.0192(9) 0.0206(9) 0.0060(7) -0.0025(8) 0.0092(8)
C27 0.0211(10) 0.0203(9) 0.0292(10) 0.0107(8) 0.0035(8) 0.0036(8)
C28 0.0189(9) 0.0200(9) 0.0223(9) 0.0079(7) 0.0056(7) 0.0065(7)
C29 0.0398(13) 0.0167(9) 0.0291(11) 0.0054(8) 0.0005(9) 0.0104(9)
C30 0.0187(9) 0.0192(9) 0.0162(8) 0.0025(7) 0.0013(7) 0.0053(7)
C31 0.0171(9) 0.0297(10) 0.0180(9) 0.0049(8) 0.0010(7) 0.0093(8)
C32 0.0320(11) 0.0291(11) 0.0157(9) 0.0028(8) -0.0029(8) 0.0172(9)
C33 0.0339(11) 0.0247(10) 0.0165(9) 0.0093(8) 0.0015(8) 0.0094(9)
C34 0.0222(9) 0.0256(10) 0.0151(8) 0.0062(7) 0.0036(7) 0.0072(8)
C35 0.0298(11) 0.0196(10) 0.0292(11) 0.0013(8) 0.0038(9) 0.0071(9)
C36 0.0181(10) 0.0476(14) 0.0298(11) 0.0054(10) 0.0052(9) 0.0093(10)
C37 0.0554(16) 0.0482(15) 0.0263(12) 0.0041(11) -0.0053(11) 0.0378(13)
C38 0.0537(16) 0.0275(12) 0.0282(12) 0.0149(10) -0.0046(11) 0.0060(11)
C39 0.0280(11) 0.0392(12) 0.0194(10) 0.0079(9) 0.0115(8) 0.0082(10)
C71 0.157(5) 0.100(3) 0.066(3) 0.007(2) 0.020(3) 0.092(4)
C72 0.080(3) 0.159(6) 0.089(4) 0.023(4) -0.020(3) 0.025(3)
C73 0.142(4) 0.060(2) 0.063(2) 0.028(2) 0.028(3) 0.028(3)
C74 0.110(4) 0.163(6) 0.135(5) 0.095(5) -0.022(4) -0.028(4)
C75 0.095(3) 0.057(2) 0.087(3) 0.019(2) 0.032(3) 0.012(2)
N1 0.0201(8) 0.0223(8) 0.0205(8) 0.0078(7) 0.0084(6) 0.0117(7)
N2 0.0199(8) 0.0205(8) 0.0192(8) 0.0085(6) 0.0077(6) 0.0094(6)
N3 0.0141(7) 0.0191(8) 0.0155(7) 0.0048(6) 0.0041(6) 0.0069(6)
Ti 0.01537(16) 0.01637(16) 0.01414(16) 0.00536(12) 0.00420(11) 0.00663(12)

loop_
_atom_type_symbol
_atom_type_description
_atom_type_scat_dispersion_real
_atom_type_scat_dispersion_imag
_atom_type_scat_source
C C 0.0033 0.0016 'International Tables Vol C Tables 4.2.6.8 and 6.1.1.4'
H H 0.0000 0.0000 'International Tables Vol C Tables 4.2.6.8 and 6.1.1.4'
N N 0.0061 0.0033 'International Tables Vol C Tables 4.2.6.8 and 6.1.1.4'
Ti Ti 0.2776 0.4457 'International Tables Vol C Tables 4.2.6.8 and 6.1.1.4'

loop_
_geom_angle_atom_site_label_1
_geom_angle_atom_site_label_2
_geom_angle_atom_site_label_3
_geom_angle
_geom_angle_site_symmetry_1
_geom_angle_site_symmetry_3
_geom_angle_publ_flag
N1 C1A C2A 104.50(19) . . ?
N1 C1A H1A1 110.9 . . ?
C2A C1A H1A1 110.9 . . ?
N1 C1A H1A2 110.9 . . ?
C2A C1A H1A2 110.9 . . ?
H1A1 C1A H1A2 108.9 . . ?
C3A C2A C1A 104.8(2) . . ?
C3A C2A H2A1 110.8 . . ?
C1A C2A H2A1 110.8 . . ?
C3A C2A H2A2 110.8 . . ?
C1A C2A H2A2 110.8 . . ?
H2A1 C2A H2A2 108.9 . . ?
C2A C3A C4 100.45(19) . . ?
C2A C3A H3A1 111.7 . . ?
C4 C3A H3A1 111.7 . . ?
C2A C3A H3A2 111.7 . . ?
C4 C3A H3A2 111.7 . . ?
H3A1 C3A H3A2 109.5 . . ?
H2B1 C2B H2B2 109.2 . . ?
N1 C4 N2 114.13(17) . . ?
N1 C4 C3A 113.98(17) . . ?
N2 C4 C3A 131.49(18) . . ?
N1 C4 Ti 60.34(10) . . ?
N2 C4 Ti 55.68(9) . . ?
C3A C4 Ti 160.16(15) . . ?
C6 C5 C10 119.01(18) . . ?
C6 C5 N2 119.29(17) . . ?
C10 C5 N2 121.64(18) . . ?
C7 C6 C5 120.68(19) . . ?
C7 C6 H6 119.7 . . ?
C5 C6 H6 119.7 . . ?
C6 C7 C8 119.18(19) . . ?
C6 C7 C11 120.39(19) . . ?
C8 C7 C11 120.42(18) . . ?
C9 C8 C7 121.24(19) . . ?
C9 C8 H8 119.4 . . ?
C7 C8 H8 119.4 . . ?
C8 C9 C10 119.1(2) . . ?
C8 C9 C12 120.7(2) . . ?
C10 C9 C12 120.2(2) . . ?
C9 C10 C5 120.8(2) . . ?
C9 C10 H10 119.6 . . ?
C5 C10 H10 119.6 . . ?
C7 C11 H11A 109.5 . . ?
C7 C11 H11B 109.5 . . ?
H11A C11 H11B 109.5 . . ?
C7 C11 H11C 109.5 . . ?
H11A C11 H11C 109.5 . . ?
H11B C11 H11C 109.5 . . ?
C9 C12 H12A 109.5 . . ?
C9 C12 H12B 109.5 . . ?
H12A C12 H12B 109.5 . . ?
C9 C12 H12C 109.5 . . ?
H12A C12 H12C 109.5 . . ?
H12B C12 H12C 109.5 . . ?
C18 C13 N3 119.41(16) . . ?
C18 C13 C14 119.90(16) . . ?
N3 C13 C14 120.65(16) . . ?
C15 C14 C13 119.00(17) . . ?
C15 C14 C20 120.03(17) . . ?
C13 C14 C20 120.96(16) . . ?
C16 C15 C14 121.16(18) . . ?
C16 C15 H15 119.4 . . ?
C14 C15 H15 119.4 . . ?
C15 C16 C17 119.78(19) . . ?
C15 C16 H16 120.1 . . ?
C17 C16 H16 120.1 . . ?
C16 C17 C18 120.94(18) . . ?
C16 C17 H17 119.5 . . ?
C18 C17 H17 119.5 . . ?
C17 C18 C13 119.20(17) . . ?
C17 C18 C19 120.02(17) . . ?
C13 C18 C19 120.77(16) . . ?
C18 C19 H19A 109.5 . . ?
C18 C19 H19B 109.5 . . ?
H19A C19 H19B 109.5 . . ?
C18 C19 H19C 109.5 . . ?
H19A C19 H19C 109.5 . . ?
H19B C19 H19C 109.5 . . ?
C14 C20 H20A 109.5 . . ?
C14 C20 H20B 109.5 . . ?
H20A C20 H20B 109.5 . . ?
C14 C20 H20C 109.5 . . ?
H20A C20 H20C 109.5 . . ?
H20B C20 H20C 109.5 . . ?
C22 C21 Ti 86.40(12) . . ?
C22 C21 H21 136.8 . . ?
Ti C21 H21 136.8 . . ?
C21 C22 N3 112.84(16) . . ?
C21 C22 C23 125.76(17) . . ?
N3 C22 C23 120.70(15) . . ?
C28 C23 C24 117.86(17) . . ?
C28 C23 C22 123.29(17) . . ?
C24 C23 C22 118.85(16) . . ?
C25 C24 C23 121.24(18) . . ?
C25 C24 H24 119.4 . . ?
C23 C24 H24 119.4 . . ?
C24 C25 C26 121.05(19) . . ?
C24 C25 H25 119.5 . . ?
C26 C25 H25 119.5 . . ?
C27 C26 C25 117.81(18) . . ?
C27 C26 C29 121.79(19) . . ?
C25 C26 C29 120.39(19) . . ?
C28 C27 C26 121.36(18) . . ?
C28 C27 H27 119.3 . . ?
C26 C27 H27 119.3 . . ?
C27 C28 C23 120.67(18) . . ?
C27 C28 H28 119.7 . . ?
C23 C28 H28 119.7 . . ?
C26 C29 H29A 109.5 . . ?
C26 C29 H29B 109.5 . . ?
H29A C29 H29B 109.5 . . ?
C26 C29 H29C 109.5 . . ?
H29A C29 H29C 109.5 . . ?
H29B C29 H29C 109.5 . . ?
C31 C30 C34 107.60(18) . . ?
C31 C30 C35 126.55(18) . . ?
C34 C30 C35 125.86(18) . . ?
C31 C30 Ti 73.29(11) . . ?
C34 C30 Ti 71.21(11) . . ?
C35 C30 Ti 121.26(13) . . ?
C30 C31 C32 108.45(18) . . ?
C30 C31 C36 125.9(2) . . ?
C32 C31 C36 125.6(2) . . ?
C30 C31 Ti 72.46(11) . . ?
C32 C31 Ti 71.93(11) . . ?
C36 C31 Ti 120.63(14) . . ?
C33 C32 C31 107.94(18) . . ?
C33 C32 C37 124.7(2) . . ?
C31 C32 C37 126.9(2) . . ?
C33 C32 Ti 71.08(11) . . ?
C31 C32 Ti 73.57(11) . . ?
C37 C32 Ti 126.76(14) . . ?
C32 C33 C34 107.81(18) . . ?
C32 C33 C38 124.5(2) . . ?
C34 C33 C38 127.7(2) . . ?
C32 C33 Ti 74.07(11) . . ?
C34 C33 Ti 72.94(11) . . ?
C38 C33 Ti 120.38(14) . . ?
C33 C34 C30 108.19(18) . . ?
C33 C34 C39 126.56(19) . . ?
C30 C34 C39 125.20(19) . . ?
C33 C34 Ti 71.89(11) . . ?
C30 C34 Ti 73.95(11) . . ?
C39 C34 Ti 122.00(14) . . ?
C30 C35 H35A 109.5 . . ?
C30 C35 H35B 109.5 . . ?
H35A C35 H35B 109.5 . . ?
C30 C35 H35C 109.5 . . ?
H35A C35 H35C 109.5 . . ?
H35B C35 H35C 109.5 . . ?
C31 C36 H36A 109.5 . . ?
C31 C36 H36B 109.5 . . ?
H36A C36 H36B 109.5 . . ?
C31 C36 H36C 109.5 . . ?
H36A C36 H36C 109.5 . . ?
H36B C36 H36C 109.5 . . ?
C32 C37 H37A 109.5 . . ?
C32 C37 H37B 109.5 . . ?
H37A C37 H37B 109.5 . . ?
C32 C37 H37C 109.5 . . ?
H37A C37 H37C 109.5 . . ?
H37B C37 H37C 109.5 . . ?
C33 C38 H38A 109.5 . . ?
C33 C38 H38B 109.5 . . ?
H38A C38 H38B 109.5 . . ?
C33 C38 H38C 109.5 . . ?
H38A C38 H38C 109.5 . . ?
H38B C38 H38C 109.5 . . ?
C34 C39 H39A 109.5 . . ?
C34 C39 H39B 109.5 . . ?
H39A C39 H39B 109.5 . . ?
C34 C39 H39C 109.5 . . ?
H39A C39 H39C 109.5 . . ?
H39B C39 H39C 109.5 . . ?
C72 C71 H71A 109.5 . . ?
C72 C71 H71B 109.5 . . ?
H71A C71 H71B 109.5 . . ?
C72 C71 H71C 109.5 . . ?
H71A C71 H71C 109.5 . . ?
H71B C71 H71C 109.5 . . ?
C73 C72 C71 112.9(4) . . ?
C73 C72 H72A 109.0 . . ?
C71 C72 H72A 109.0 . . ?
C73 C72 H72B 109.0 . . ?
C71 C72 H72B 109.0 . . ?
H72A C72 H72B 107.8 . . ?
C74 C73 C72 117.2(4) . . ?
C74 C73 H73A 108.0 . . ?
C72 C73 H73A 108.0 . . ?
C74 C73 H73B 108.0 . . ?
C72 C73 H73B 108.0 . . ?
H73A C73 H73B 107.2 . . ?
C73 C74 C75 115.6(4) . . ?
C73 C74 H74A 108.4 . . ?
C75 C74 H74A 108.4 . . ?
C73 C74 H74B 108.4 . . ?
C75 C74 H74B 108.4 . . ?
H74A C74 H74B 107.4 . . ?
C74 C75 H75A 109.5 . . ?
C74 C75 H75B 109.5 . . ?
H75A C75 H75B 109.5 . . ?
C74 C75 H75C 109.5 . . ?
H75A C75 H75C 109.5 . . ?
H75B C75 H75C 109.5 . . ?
C4 N1 C1A 109.51(16) . . ?
C4 N1 Ti 88.59(12) . . ?
C1A N1 Ti 151.13(14) . . ?
C4 N2 C5 123.51(16) . . ?
C4 N2 Ti 92.51(11) . . ?
C5 N2 Ti 142.70(13) . . ?
C13 N3 C22 122.11(15) . . ?
C13 N3 Ti 143.59(13) . . ?
C22 N3 Ti 88.05(10) . . ?
N3 Ti C21 70.34(7) . . ?
N3 Ti N2 106.54(7) . . ?
C21 Ti N2 94.24(7) . . ?
N3 Ti N1 87.50(7) . . ?
C21 Ti N1 142.00(7) . . ?
N2 Ti N1 62.15(6) . . ?
N3 Ti C33 106.17(7) . . ?
C21 Ti C33 101.08(8) . . ?
N2 Ti C33 146.95(7) . . ?
N1 Ti C33 114.87(7) . . ?
N3 Ti C34 122.30(7) . . ?
C21 Ti C34 134.41(7) . . ?
N2 Ti C34 118.29(7) . . ?
N1 Ti C34 83.46(7) . . ?
C33 Ti C34 35.17(7) . . ?
N3 Ti C32 120.99(7) . . ?
C21 Ti C32 77.83(7) . . ?
N2 Ti C32 124.51(7) . . ?
N1 Ti C32 139.73(7) . . ?
C33 Ti C32 34.85(8) . . ?
C34 Ti C32 57.83(7) . . ?
N3 Ti C30 156.64(7) . . ?
C21 Ti C30 126.71(7) . . ?
N2 Ti C30 89.23(7) . . ?
N1 Ti C30 84.81(7) . . ?
C33 Ti C30 58.16(7) . . ?
C34 Ti C30 34.84(7) . . ?
C32 Ti C30 57.52(7) . . ?
N3 Ti C31 154.67(7) . . ?
C21 Ti C31 92.47(7) . . ?
N2 Ti C31 92.78(7) . . ?
N1 Ti C31 116.46(7) . . ?
C33 Ti C31 57.74(7) . . ?
C34 Ti C31 57.42(7) . . ?
C32 Ti C31 34.50(7) . . ?
C30 Ti C31 34.25(7) . . ?
N3 Ti C4 93.19(7) . . ?
C21 Ti C4 117.40(7) . . ?
N2 Ti C4 31.81(6) . . ?
N1 Ti C4 31.07(6) . . ?
C33 Ti C4 141.00(7) . . ?
C34 Ti C4 105.99(7) . . ?
C32 Ti C4 145.81(7) . . ?
C30 Ti C4 91.52(7) . . ?
C31 Ti C4 111.52(7) . . ?

loop_
_geom_bond_atom_site_label_1
_geom_bond_atom_site_label_2
_geom_bond_distance
_geom_bond_site_symmetry_2
_geom_bond_publ_flag
C1A N1 1.465(2) . ?
C1A C2A 1.533(4) . ?
C1A H1A1 0.9900 . ?
C1A H1A2 0.9900 . ?
C2A C3A 1.512(4) . ?
C2A H2A1 0.9900 . ?
C2A H2A2 0.9900 . ?
C3A C4 1.513(3) . ?
C3A H3A1 0.9900 . ?
C3A H3A2 0.9900 . ?
C2B H2B1 0.9900 . ?
C2B H2B2 0.9900 . ?
C4 N1 1.308(2) . ?
C4 N2 1.337(2) . ?
C4 Ti 2.534(2) . ?
C5 C6 1.397(3) . ?
C5 C10 1.400(3) . ?
C5 N2 1.409(2) . ?
C6 C7 1.385(3) . ?
C6 H6 0.9500 . ?
C7 C8 1.397(3) . ?
C7 C11 1.509(3) . ?
C8 C9 1.382(3) . ?
C8 H8 0.9500 . ?
C9 C10 1.391(3) . ?
C9 C12 1.511(3) . ?
C10 H10 0.9500 . ?
C11 H11A 0.9800 . ?
C11 H11B 0.9800 . ?
C11 H11C 0.9800 . ?
C12 H12A 0.9800 . ?
C12 H12B 0.9800 . ?
C12 H12C 0.9800 . ?
C13 C18 1.405(2) . ?
C13 N3 1.409(2) . ?
C13 C14 1.413(3) . ?
C14 C15 1.389(3) . ?
C14 C20 1.500(3) . ?
C15 C16 1.382(3) . ?
C15 H15 0.9500 . ?
C16 C17 1.384(3) . ?
C16 H16 0.9500 . ?
C17 C18 1.392(3) . ?
C17 H17 0.9500 . ?
C18 C19 1.504(3) . ?
C19 H19A 0.9800 . ?
C19 H19B 0.9800 . ?
C19 H19C 0.9800 . ?
C20 H20A 0.9800 . ?
C20 H20B 0.9800 . ?
C20 H20C 0.9800 . ?
C21 C22 1.350(3) . ?
C21 Ti 2.0506(19) . ?
C21 H21 0.9500 . ?
C22 N3 1.424(2) . ?
C22 C23 1.487(3) . ?
C23 C28 1.390(3) . ?
C23 C24 1.398(3) . ?
C24 C25 1.378(3) . ?
C24 H24 0.9500 . ?
C25 C26 1.393(3) . ?
C25 H25 0.9500 . ?
C26 C27 1.389(3) . ?
C26 C29 1.510(3) . ?
C27 C28 1.389(3) . ?
C27 H27 0.9500 . ?
C28 H28 0.9500 . ?
C29 H29A 0.9800 . ?
C29 H29B 0.9800 . ?
C29 H29C 0.9800 . ?
C30 C31 1.413(3) . ?
C30 C34 1.423(3) . ?
C30 C35 1.498(3) . ?
C30 Ti 2.3943(19) . ?
C31 C32 1.420(3) . ?
C31 C36 1.499(3) . ?
C31 Ti 2.405(2) . ?
C32 C33 1.416(3) . ?
C32 C37 1.504(3) . ?
C32 Ti 2.384(2) . ?
C33 C34 1.421(3) . ?
C33 C38 1.502(3) . ?
C33 Ti 2.345(2) . ?
C34 C39 1.498(3) . ?
C34 Ti 2.359(2) . ?
C35 H35A 0.9800 . ?
C35 H35B 0.9800 . ?
C35 H35C 0.9800 . ?
C36 H36A 0.9800 . ?
C36 H36B 0.9800 . ?
C36 H36C 0.9800 . ?
C37 H37A 0.9800 . ?
C37 H37B 0.9800 . ?
C37 H37C 0.9800 . ?
C38 H38A 0.9800 . ?
C38 H38B 0.9800 . ?
C38 H38C 0.9800 . ?
C39 H39A 0.9800 . ?
C39 H39B 0.9800 . ?
C39 H39C 0.9800 . ?
C71 C72 1.511(4) . ?
C71 H71A 0.9800 . ?
C71 H71B 0.9800 . ?
C71 H71C 0.9800 . ?
C72 C73 1.503(4) . ?
C72 H72A 0.9900 . ?
C72 H72B 0.9900 . ?
C73 C74 1.480(4) . ?
C73 H73A 0.9900 . ?
C73 H73B 0.9900 . ?
C74 C75 1.508(4) . ?
C74 H74A 0.9900 . ?
C74 H74B 0.9900 . ?
C75 H75A 0.9800 . ?
C75 H75B 0.9800 . ?
C75 H75C 0.9800 . ?
N1 Ti 2.2029(16) . ?
N2 Ti 2.0950(16) . ?
N3 Ti 1.9595(16) . ?

loop_
_geom_torsion_atom_site_label_1
_geom_torsion_atom_site_label_2
_geom_torsion_atom_site_label_3
_geom_torsion_atom_site_label_4
_geom_torsion
_geom_torsion_site_symmetry_1
_geom_torsion_site_symmetry_2
_geom_torsion_site_symmetry_3
_geom_torsion_site_symmetry_4
_geom_torsion_publ_flag
N1 C1A C2A C3A 24.7(4) . . . . ?
C1A C2A C3A C4 -24.3(3) . . . . ?
C2A C3A C4 N1 17.1(3) . . . . ?
C2A C3A C4 N2 -155.1(3) . . . . ?
C2A C3A C4 Ti -51.6(5) . . . . ?
C10 C5 C6 C7 0.4(3) . . . . ?
N2 C5 C6 C7 177.63(18) . . . . ?
C5 C6 C7 C8 0.1(3) . . . . ?
C5 C6 C7 C11 178.91(19) . . . . ?
C6 C7 C8 C9 -0.1(3) . . . . ?
C11 C7 C8 C9 -178.9(2) . . . . ?
C7 C8 C9 C10 -0.4(3) . . . . ?
C7 C8 C9 C12 -179.1(2) . . . . ?
C8 C9 C10 C5 0.9(3) . . . . ?
C12 C9 C10 C5 179.6(2) . . . . ?
C6 C5 C10 C9 -0.9(3) . . . . ?
N2 C5 C10 C9 -178.1(2) . . . . ?
C18 C13 C14 C15 1.2(3) . . . . ?
N3 C13 C14 C15 178.93(17) . . . . ?
C18 C13 C14 C20 -177.30(17) . . . . ?
N3 C13 C14 C20 0.4(3) . . . . ?
C13 C14 C15 C16 -0.2(3) . . . . ?
C20 C14 C15 C16 178.33(19) . . . . ?
C14 C15 C16 C17 -0.7(3) . . . . ?
C15 C16 C17 C18 0.5(3) . . . . ?
C16 C17 C18 C13 0.5(3) . . . . ?
C16 C17 C18 C19 179.01(19) . . . . ?
N3 C13 C18 C17 -179.08(17) . . . . ?
C14 C13 C18 C17 -1.4(3) . . . . ?
N3 C13 C18 C19 2.4(3) . . . . ?
C14 C13 C18 C19 -179.89(17) . . . . ?
Ti C21 C22 N3 -13.83(14) . . . . ?
Ti C21 C22 C23 156.59(16) . . . . ?
C21 C22 C23 C28 -146.9(2) . . . . ?
N3 C22 C23 C28 22.8(3) . . . . ?
C21 C22 C23 C24 32.3(3) . . . . ?
N3 C22 C23 C24 -157.94(16) . . . . ?
C28 C23 C24 C25 0.8(3) . . . . ?
C22 C23 C24 C25 -178.45(18) . . . . ?
C23 C24 C25 C26 0.2(3) . . . . ?
C24 C25 C26 C27 -0.8(3) . . . . ?
C24 C25 C26 C29 -179.53(19) . . . . ?
C25 C26 C27 C28 0.4(3) . . . . ?
C29 C26 C27 C28 179.05(19) . . . . ?
C26 C27 C28 C23 0.7(3) . . . . ?
C24 C23 C28 C27 -1.3(3) . . . . ?
C22 C23 C28 C27 177.96(18) . . . . ?
C34 C30 C31 C32 0.0(2) . . . . ?
C35 C30 C31 C32 -179.77(19) . . . . ?
Ti C30 C31 C32 63.36(14) . . . . ?
C34 C30 C31 C36 -178.91(19) . . . . ?
C35 C30 C31 C36 1.3(3) . . . . ?
Ti C30 C31 C36 -115.5(2) . . . . ?
C34 C30 C31 Ti -63.38(13) . . . . ?
C35 C30 C31 Ti 116.9(2) . . . . ?
C30 C31 C32 C33 -0.5(2) . . . . ?
C36 C31 C32 C33 178.39(19) . . . . ?
Ti C31 C32 C33 63.21(14) . . . . ?
C30 C31 C32 C37 172.32(19) . . . . ?
C36 C31 C32 C37 -8.8(3) . . . . ?
Ti C31 C32 C37 -124.0(2) . . . . ?
C30 C31 C32 Ti -63.70(14) . . . . ?
C36 C31 C32 Ti 115.2(2) . . . . ?
C31 C32 C33 C34 0.8(2) . . . . ?
C37 C32 C33 C34 -172.19(19) . . . . ?
Ti C32 C33 C34 65.66(13) . . . . ?
C31 C32 C33 C38 178.93(19) . . . . ?
C37 C32 C33 C38 5.9(3) . . . . ?
Ti C32 C33 C38 -116.2(2) . . . . ?
C31 C32 C33 Ti -64.84(14) . . . . ?
C37 C32 C33 Ti 122.2(2) . . . . ?
C32 C33 C34 C30 -0.8(2) . . . . ?
C38 C33 C34 C30 -178.9(2) . . . . ?
Ti C33 C34 C30 65.57(13) . . . . ?
C32 C33 C34 C39 176.74(19) . . . . ?
C38 C33 C34 C39 -1.3(3) . . . . ?
Ti C33 C34 C39 -116.9(2) . . . . ?
C32 C33 C34 Ti -66.41(14) . . . . ?
C38 C33 C34 Ti 115.6(2) . . . . ?
C31 C30 C34 C33 0.5(2) . . . . ?
C35 C30 C34 C33 -179.72(18) . . . . ?
Ti C30 C34 C33 -64.22(13) . . . . ?
C31 C30 C34 C39 -177.08(18) . . . . ?
C35 C30 C34 C39 2.7(3) . . . . ?
Ti C30 C34 C39 118.16(19) . . . . ?
C31 C30 C34 Ti 64.75(13) . . . . ?
C35 C30 C34 Ti -115.50(19) . . . . ?
C71 C72 C73 C74 176.3(5) . . . . ?
C72 C73 C74 C75 177.9(5) . . . . ?
N2 C4 N1 C1A 171.98(17) . . . . ?
C3A C4 N1 C1A -1.7(2) . . . . ?
Ti C4 N1 C1A 157.01(17) . . . . ?
N2 C4 N1 Ti 14.97(17) . . . . ?
C3A C4 N1 Ti -158.66(16) . . . . ?
C2A C1A N1 C4 -14.6(3) . . . . ?
C2A C1A N1 Ti 111.5(3) . . . . ?
N1 C4 N2 C5 174.48(17) . . . . ?
C3A C4 N2 C5 -13.3(3) . . . . ?
Ti C4 N2 C5 -169.8(2) . . . . ?
N1 C4 N2 Ti -15.77(18) . . . . ?
C3A C4 N2 Ti 156.5(2) . . . . ?
C6 C5 N2 C4 138.2(2) . . . . ?
C10 C5 N2 C4 -44.6(3) . . . . ?
C6 C5 N2 Ti -24.8(3) . . . . ?
C10 C5 N2 Ti 152.41(18) . . . . ?
C18 C13 N3 C22 -129.64(18) . . . . ?
C14 C13 N3 C22 52.7(2) . . . . ?
C18 C13 N3 Ti 88.8(2) . . . . ?
C14 C13 N3 Ti -88.9(2) . . . . ?
C21 C22 N3 C13 -143.87(17) . . . . ?
C23 C22 N3 C13 45.2(2) . . . . ?
C21 C22 N3 Ti 14.46(15) . . . . ?
C23 C22 N3 Ti -156.50(14) . . . . ?
C13 N3 Ti C21 138.9(2) . . . . ?
C22 N3 Ti C21 -9.26(10) . . . . ?
C13 N3 Ti N2 50.3(2) . . . . ?
C22 N3 Ti N2 -97.87(10) . . . . ?
C13 N3 Ti N1 -9.6(2) . . . . ?
C22 N3 Ti N1 -157.81(10) . . . . ?
C13 N3 Ti C33 -124.8(2) . . . . ?
C22 N3 Ti C33 86.99(11) . . . . ?
C13 N3 Ti C34 -90.3(2) . . . . ?
C22 N3 Ti C34 121.54(10) . . . . ?
C13 N3 Ti C32 -159.45(19) . . . . ?
C22 N3 Ti C32 52.34(12) . . . . ?
C13 N3 Ti C30 -80.4(3) . . . . ?
C22 N3 Ti C30 131.42(16) . . . . ?
C13 N3 Ti C31 -171.43(18) . . . . ?
C22 N3 Ti C31 40.36(19) . . . . ?
C13 N3 Ti C4 20.9(2) . . . . ?
C22 N3 Ti C4 -127.26(10) . . . . ?
C22 C21 Ti N3 9.79(10) . . . . ?
C22 C21 Ti N2 115.85(11) . . . . ?
C22 C21 Ti N1 67.61(16) . . . . ?
C22 C21 Ti C33 -93.59(12) . . . . ?
C22 C21 Ti C34 -106.60(13) . . . . ?
C22 C21 Ti C32 -119.73(12) . . . . ?
C22 C21 Ti C30 -151.95(11) . . . . ?
C22 C21 Ti C31 -151.18(12) . . . . ?
C22 C21 Ti C4 92.98(12) . . . . ?
C4 N2 Ti N3 -68.38(12) . . . . ?
C5 N2 Ti N3 97.5(2) . . . . ?
C4 N2 Ti C21 -139.12(12) . . . . ?
C5 N2 Ti C21 26.7(2) . . . . ?
C4 N2 Ti N1 9.59(11) . . . . ?
C5 N2 Ti N1 175.4(2) . . . . ?
C4 N2 Ti C33 103.05(16) . . . . ?
C5 N2 Ti C33 -91.1(2) . . . . ?
C4 N2 Ti C34 74.08(13) . . . . ?
C5 N2 Ti C34 -120.1(2) . . . . ?
C4 N2 Ti C32 142.75(12) . . . . ?
C5 N2 Ti C32 -51.4(2) . . . . ?
C4 N2 Ti C30 94.13(12) . . . . ?
C5 N2 Ti C30 -100.0(2) . . . . ?
C4 N2 Ti C31 128.20(12) . . . . ?
C5 N2 Ti C31 -66.0(2) . . . . ?
C5 N2 Ti C4 165.8(3) . . . . ?
C4 N1 Ti N3 100.41(12) . . . . ?
C1A N1 Ti N3 -29.9(3) . . . . ?
C4 N1 Ti C21 47.48(17) . . . . ?
C1A N1 Ti C21 -82.8(3) . . . . ?
C4 N1 Ti N2 -9.80(11) . . . . ?
C1A N1 Ti N2 -140.1(3) . . . . ?
C4 N1 Ti C33 -152.92(12) . . . . ?
C1A N1 Ti C33 76.8(3) . . . . ?
C4 N1 Ti C34 -136.67(12) . . . . ?
C1A N1 Ti C34 93.0(3) . . . . ?
C4 N1 Ti C32 -121.37(14) . . . . ?
C1A N1 Ti C32 108.3(3) . . . . ?
C4 N1 Ti C30 -101.67(12) . . . . ?
C1A N1 Ti C30 128.0(3) . . . . ?
C4 N1 Ti C31 -88.16(13) . . . . ?
C1A N1 Ti C31 141.5(3) . . . . ?
C1A N1 Ti C4 -130.3(3) . . . . ?
C32 C33 Ti N3 -121.46(12) . . . . ?
C34 C33 Ti N3 123.68(12) . . . . ?
C38 C33 Ti N3 -0.5(2) . . . . ?
C32 C33 Ti C21 -48.92(13) . . . . ?
C34 C33 Ti C21 -163.78(12) . . . . ?
C38 C33 Ti C21 72.1(2) . . . . ?
C32 C33 Ti N2 67.10(18) . . . . ?
C34 C33 Ti N2 -47.76(19) . . . . ?
C38 C33 Ti N2 -171.91(16) . . . . ?
C32 C33 Ti N1 143.71(12) . . . . ?
C34 C33 Ti N1 28.85(14) . . . . ?
C38 C33 Ti N1 -95.30(19) . . . . ?
C32 C33 Ti C34 114.86(18) . . . . ?
C38 C33 Ti C34 -124.2(2) . . . . ?
C34 C33 Ti C32 -114.86(18) . . . . ?
C38 C33 Ti C32 121.0(2) . . . . ?
C32 C33 Ti C30 77.61(13) . . . . ?
C34 C33 Ti C30 -37.24(11) . . . . ?
C38 C33 Ti C30 -161.4(2) . . . . ?
C32 C33 Ti C31 36.96(12) . . . . ?
C34 C33 Ti C31 -77.89(13) . . . . ?
C38 C33 Ti C31 158.0(2) . . . . ?
C32 C33 Ti C4 121.79(14) . . . . ?
C34 C33 Ti C4 6.93(18) . . . . ?
C38 C33 Ti C4 -117.23(19) . . . . ?
C33 C34 Ti N3 -71.01(14) . . . . ?
C30 C34 Ti N3 173.16(11) . . . . ?
C39 C34 Ti N3 51.31(19) . . . . ?
C33 C34 Ti C21 22.56(17) . . . . ?
C30 C34 Ti C21 -93.27(14) . . . . ?
C39 C34 Ti C21 144.89(16) . . . . ?
C33 C34 Ti N2 152.71(12) . . . . ?
C30 C34 Ti N2 36.87(14) . . . . ?
C39 C34 Ti N2 -84.97(18) . . . . ?
C33 C34 Ti N1 -153.86(13) . . . . ?
C30 C34 Ti N1 90.31(12) . . . . ?
C39 C34 Ti N1 -31.53(17) . . . . ?
C30 C34 Ti C33 -115.83(18) . . . . ?
C39 C34 Ti C33 122.3(2) . . . . ?
C33 C34 Ti C32 37.77(12) . . . . ?
C30 C34 Ti C32 -78.06(13) . . . . ?
C39 C34 Ti C32 160.1(2) . . . . ?
C33 C34 Ti C30 115.83(17) . . . . ?
C39 C34 Ti C30 -121.8(2) . . . . ?
C33 C34 Ti C31 78.88(13) . . . . ?
C30 C34 Ti C31 -36.95(11) . . . . ?
C39 C34 Ti C31 -158.8(2) . . . . ?
C33 C34 Ti C4 -175.47(12) . . . . ?
C30 C34 Ti C4 68.70(12) . . . . ?
C39 C34 Ti C4 -53.15(18) . . . . ?
C33 C32 Ti N3 72.88(14) . . . . ?
C31 C32 Ti N3 -170.98(11) . . . . ?
C37 C32 Ti N3 -46.8(2) . . . . ?
C33 C32 Ti C21 130.82(13) . . . . ?
C31 C32 Ti C21 -113.05(13) . . . . ?
C37 C32 Ti C21 11.1(2) . . . . ?
C33 C32 Ti N2 -142.43(12) . . . . ?
C31 C32 Ti N2 -26.29(15) . . . . ?
C37 C32 Ti N2 97.9(2) . . . . ?
C33 C32 Ti N1 -56.18(17) . . . . ?
C31 C32 Ti N1 59.96(17) . . . . ?
C37 C32 Ti N1 -175.90(18) . . . . ?
C31 C32 Ti C33 116.14(17) . . . . ?
C37 C32 Ti C33 -119.7(3) . . . . ?
C33 C32 Ti C34 -38.13(12) . . . . ?
C31 C32 Ti C34 78.00(13) . . . . ?
C37 C32 Ti C34 -157.9(2) . . . . ?
C33 C32 Ti C30 -79.63(13) . . . . ?
C31 C32 Ti C30 36.51(11) . . . . ?
C37 C32 Ti C30 160.7(2) . . . . ?
C33 C32 Ti C31 -116.14(17) . . . . ?
C37 C32 Ti C31 124.1(3) . . . . ?
C33 C32 Ti C4 -107.83(16) . . . . ?
C31 C32 Ti C4 8.31(19) . . . . ?
C37 C32 Ti C4 132.5(2) . . . . ?
C31 C30 Ti N3 -130.53(17) . . . . ?
C34 C30 Ti N3 -14.7(2) . . . . ?
C35 C30 Ti N3 106.4(2) . . . . ?
C31 C30 Ti C21 1.37(15) . . . . ?
C34 C30 Ti C21 117.19(13) . . . . ?
C35 C30 Ti C21 -121.66(16) . . . . ?
C31 C30 Ti N2 96.08(12) . . . . ?
C34 C30 Ti N2 -148.10(12) . . . . ?
C35 C30 Ti N2 -26.95(16) . . . . ?
C31 C30 Ti N1 158.18(12) . . . . ?
C34 C30 Ti N1 -86.00(12) . . . . ?
C35 C30 Ti N1 35.15(16) . . . . ?
C31 C30 Ti C33 -78.21(13) . . . . ?
C34 C30 Ti C33 37.61(12) . . . . ?
C35 C30 Ti C33 158.76(19) . . . . ?
C31 C30 Ti C34 -115.82(17) . . . . ?
C35 C30 Ti C34 121.1(2) . . . . ?
C31 C30 Ti C32 -36.79(12) . . . . ?
C34 C30 Ti C32 79.03(13) . . . . ?
C35 C30 Ti C32 -159.82(19) . . . . ?
C34 C30 Ti C31 115.82(17) . . . . ?
C35 C30 Ti C31 -123.0(2) . . . . ?
C31 C30 Ti C4 127.81(12) . . . . ?
C34 C30 Ti C4 -116.37(12) . . . . ?
C35 C30 Ti C4 4.78(16) . . . . ?
C30 C31 Ti N3 135.21(16) . . . . ?
C32 C31 Ti N3 18.3(2) . . . . ?
C36 C31 Ti N3 -102.9(2) . . . . ?
C30 C31 Ti C21 -178.90(12) . . . . ?
C32 C31 Ti C21 64.20(13) . . . . ?
C36 C31 Ti C21 -57.01(18) . . . . ?
C30 C31 Ti N2 -84.54(12) . . . . ?
C32 C31 Ti N2 158.57(12) . . . . ?
C36 C31 Ti N2 37.36(18) . . . . ?
C30 C31 Ti N1 -24.42(13) . . . . ?
C32 C31 Ti N1 -141.32(12) . . . . ?
C36 C31 Ti N1 97.47(17) . . . . ?
C30 C31 Ti C33 79.55(13) . . . . ?
C32 C31 Ti C33 -37.34(12) . . . . ?
C36 C31 Ti C33 -158.6(2) . . . . ?
C30 C31 Ti C34 37.61(11) . . . . ?
C32 C31 Ti C34 -79.29(13) . . . . ?
C36 C31 Ti C34 159.5(2) . . . . ?
C30 C31 Ti C32 116.89(17) . . . . ?
C36 C31 Ti C32 -121.2(2) . . . . ?
C32 C31 Ti C30 -116.89(17) . . . . ?
C36 C31 Ti C30 121.9(2) . . . . ?
C30 C31 Ti C4 -58.10(13) . . . . ?
C32 C31 Ti C4 -174.99(12) . . . . ?
C36 C31 Ti C4 63.80(18) . . . . ?
N1 C4 Ti N3 -79.78(12) . . . . ?
N2 C4 Ti N3 116.81(12) . . . . ?
C3A C4 Ti N3 -1.3(4) . . . . ?
N1 C4 Ti C21 -149.26(12) . . . . ?
N2 C4 Ti C21 47.32(14) . . . . ?
C3A C4 Ti C21 -70.8(4) . . . . ?
N1 C4 Ti N2 163.42(19) . . . . ?
C3A C4 Ti N2 -118.1(5) . . . . ?
N2 C4 Ti N1 -163.42(19) . . . . ?
C3A C4 Ti N1 78.4(4) . . . . ?
N1 C4 Ti C33 41.02(17) . . . . ?
N2 C4 Ti C33 -122.40(14) . . . . ?
C3A C4 Ti C33 119.5(4) . . . . ?
N1 C4 Ti C34 45.16(13) . . . . ?
N2 C4 Ti C34 -118.25(12) . . . . ?
C3A C4 Ti C34 123.6(4) . . . . ?
N1 C4 Ti C32 100.83(16) . . . . ?
N2 C4 Ti C32 -62.58(17) . . . . ?
C3A C4 Ti C32 179.3(4) . . . . ?
N1 C4 Ti C30 77.33(12) . . . . ?
N2 C4 Ti C30 -86.09(12) . . . . ?
C3A C4 Ti C30 155.8(4) . . . . ?
N1 C4 Ti C31 105.88(12) . . . . ?
N2 C4 Ti C31 -57.54(13) . . . . ?
C3A C4 Ti C31 -175.7(4) . . . . ?
